data_1574603
loop_
_publ_author_name
'Zheng, Hongrui'
'Wang, Qingqing'
'Wang, Fei'
'Li, Shangda'
'Zhang, Jian'

_publ_section_title
;
 Rational design of circularly polarized luminescence active chiral
 metal--organic frameworks for logic devices
;
_journal_issue 24
_journal_name_full 'Chemical Science'
_journal_page_first 10742
_journal_page_last 10749
_journal_paper_doi 10.1039/D5SC02334C
_journal_volume 16
_journal_year 2025
_chemical_absolute_configuration ad
_chemical_formula_moiety 'C26 H24 N5 O12 Zn2'
_chemical_formula_sum 'C26 H24 N5 O12 Zn2'
_chemical_formula_weight 729.24
_chemical_name_systematic L-24
_space_group_crystal_system orthorhombic
_space_group_IT_number 18
_space_group_name_Hall 'P 2 2ab'
_space_group_name_H-M_alt 'P 21 21 2'
_atom_sites_solution_hydrogens geom
_atom_sites_solution_primary dual
_audit_creation_date 2025-01-07
_audit_creation_method
;
Olex2 1.5
(compiled 2024.02.16 svn.r378c4104 for OlexSys, GUI svn.r6928)
;
_audit_update_record
;
2025-01-07 deposited with the CCDC.	2025-05-12 downloaded from the CCDC.
;
_cell_angle_alpha 90
_cell_angle_beta 90
_cell_angle_gamma 90
_cell_formula_units_Z 2
_cell_length_a 11.38010(10)
_cell_length_b 8.56240(10)
_cell_length_c 14.65340(10)
_cell_measurement_reflns_used 26385
_cell_measurement_temperature 293(2)
_cell_measurement_theta_max 75.0590
_cell_measurement_theta_min 3.0200
_cell_volume 1427.84(2)
_computing_cell_refinement 'CrysAlisPro 1.171.43.118a (Rigaku OD, 2024)'
_computing_data_collection 'CrysAlisPro 1.171.43.118a (Rigaku OD, 2024)'
_computing_data_reduction 'CrysAlisPro 1.171.43.118a (Rigaku OD, 2024)'
_computing_molecular_graphics 'Olex2 1.5 (Dolomanov et al., 2009)'
_computing_publication_material 'Olex2 1.5 (Dolomanov et al., 2009)'
_computing_structure_refinement 'SHELXL 2018/1 (Sheldrick, 2015)'
_computing_structure_solution 'SHELXT 2014/5 (Sheldrick, 2014)'
_diffrn_ambient_temperature 293(2)
_diffrn_detector 'Hybrid Pixel Array Detector'
_diffrn_detector_area_resol_mean 10.0000
_diffrn_detector_type HyPix
_diffrn_measured_fraction_theta_full 1.000
_diffrn_measured_fraction_theta_max 0.997
_diffrn_measurement_details
;
List of Runs (angles in degrees, time in seconds):

  # Type    Start    End  Width  t~exp~   \w     \q     \k     \f   Frames
#--------------------------------------------------------------------------
  1  \w     34.00 105.00   0.50    0.08    --  108.84 -95.00-120.00  142
  2  \w     37.00 112.00   0.50    0.08    --  108.84-125.00 -30.00  150
  3  \w     34.00 105.00   0.50    0.08    --  108.84 -95.00 -30.00  142
  4  \w     34.00 105.00   0.50    0.08    --  108.84 -95.00  30.00  142
  5  \w     34.00 105.00   0.50    0.08    --  108.84 -95.00  60.00  142
  6  \w     34.00 105.00   0.50    0.08    --  108.84 -95.00 120.00  142
  7  \w     34.00 105.00   0.50    0.08    --  108.84 -95.00  90.00  142
  8  \w     35.00 105.00   0.50    0.08    --  108.84 -77.00 120.00  140
  9  \w    -34.00  43.00   0.50    0.05    --   42.60 -38.00   0.00  154
 10  \w    -37.00  26.00   0.50    0.05    --   42.60 -19.00 120.00  126
 11  \w     35.00  71.00   0.50    0.08    --  108.84 -61.00 -30.00   72
 12  \w     35.00 105.00   0.50    0.08    --  108.84 -77.00 -60.00  140
 13  \w     35.00  71.00   0.50    0.08    --  108.84 -61.00-120.00   72
 14  \w     85.00 176.00   0.50    0.08    --  108.84  30.00 -30.00  182
 15  \w     87.00 176.00   0.50    0.08    --  108.84  45.00 -90.00  178
 16  \w     87.00 176.00   0.50    0.08    --  108.84  45.00-120.00  178
 17  \w     86.00 176.00   0.50    0.08    --  108.84  61.00-150.00  180
 18  \w     87.00 176.00   0.50    0.08    --  108.84  45.00-150.00  178
 19  \w     87.00 176.00   0.50    0.08    --  108.84  45.00-150.00  178
 20  \w   -117.00 -14.00   0.50    0.05    --  -42.60 -77.00 120.00  206
 21  \w   -117.00 -14.00   0.50    0.05    --  -42.60 -77.00  90.00  206
 22  \w   -117.00 -14.00   0.50    0.05    --  -42.60 -77.00  30.00  206
 23  \w   -117.00 -14.00   0.50    0.05    --  -42.60 -77.00 -60.00  206
 24  \w   -117.00 -20.00   0.50    0.05    --  -42.60 -57.00-120.00  194
 25  \w   -117.00 -14.00   0.50    0.05    --  -42.60 -77.00-180.00  206
 26  \w   -117.00 -14.00   0.50    0.05    --  -42.60 -77.00-150.00  206
 27  \w   -120.00 -19.00   0.50    0.05    --  -42.60 -38.00 -90.00  202
 28  \w   -112.00 -33.00   0.50    0.08    -- -105.00 125.00-150.00  158
 29  \w   -112.00 -33.00   0.50    0.08    -- -105.00 125.00 -30.00  158
 30  \w   -112.00 -33.00   0.50    0.08    -- -105.00 125.00 -30.00  158
 31  \w   -122.00 -39.00   0.50    0.05    --  -42.60 178.00 -90.00  166
 32  \w   -105.00 -31.00   0.50    0.08    -- -105.00  77.00 -90.00  148
 33  \w    -71.00 -31.00   0.50    0.08    -- -105.00  61.00  30.00   80
 34  \w    -71.00 -31.00   0.50    0.08    -- -105.00  61.00 120.00   80
 35  \w   -175.00 -76.00   0.50    0.08    -- -105.00 -77.00  60.00  198
 36  \w   -175.00 -76.00   0.50    0.08    -- -105.00 -76.00 -17.96  198
 37  \w   -175.00 -78.00   0.50    0.08    -- -105.00 -73.00  81.09  194
 38  \w   -175.00 -76.00   0.50    0.08    -- -105.00 -76.00 -46.97  198
 39  \w   -175.00 -82.00   0.50    0.08    -- -105.00 -62.00  19.54  186
 40  \w   -175.00 -78.00   0.50    0.08    -- -105.00 -72.00 -73.24  194
 41  \w   -175.00 -77.00   0.50    0.08    -- -105.00 -75.00-157.63  196
 42  \w   -175.00 -81.00   0.50    0.08    -- -105.00 -64.00-151.83  188
 43  \w   -175.00 -76.00   0.50    0.08    -- -105.00 -77.00 -90.00  198
 44  \w   -175.00 -83.00   0.50    0.08    -- -105.00 -51.00 -18.82  184
 45  \w   -175.00 -81.00   0.50    0.08    -- -105.00 -61.00  51.13  188
 46  \w   -175.00 -81.00   0.50    0.08    -- -105.00 -61.00  82.87  188
 47  \w   -175.00 -83.00   0.50    0.08    -- -105.00 -45.00  90.00  184
 48  \w   -175.00 -82.00   0.50    0.08    -- -105.00 -47.00 115.78  186
 49  \w   -175.00 -82.00   0.50    0.08    -- -105.00 -60.00 140.97  186
 50  \w   -175.00 -82.00   0.50    0.08    -- -105.00 -44.00 154.63  186
 51  \w   -121.00 -41.00   0.50    0.05    --  -42.60-178.00 150.00  160
 52  \w   -121.00 -41.00   0.50    0.05    --  -42.60-178.00 120.00  160
 53  \w   -121.00 -41.00   0.50    0.05    --  -42.60-178.00 -60.00  160
 54  \w   -121.00 -41.00   0.50    0.05    --  -42.60-178.00 -60.00  160
 55  \w   -121.00 -41.00   0.50    0.05    --  -42.72-178.00 -30.00  160
 56  \w   -117.00 -20.00   0.50    0.05    --  -42.72 -57.00 -60.00  194
 57  \w   -120.00 -19.00   0.50    0.05    --  -42.72 -38.00  90.00  202
 58  \w   -117.00 -14.00   0.50    0.05    --  -42.72 -77.00   0.00  206
 59  \w     14.00 117.00   0.50    0.05    --   42.72  77.00 -30.00  206
 60  \w     21.00 117.00   0.50    0.05    --   42.72  57.00   0.00  192
 61  \w     21.00 117.00   0.50    0.05    --   42.72  57.00 -90.00  192
;
_diffrn_measurement_device 'four-circle diffractometer'
_diffrn_measurement_device_type 'XtaLAB Synergy, Single source at home/near, HyPix'
_diffrn_measurement_method '\w scans'
_diffrn_orient_matrix_type 'CrysAlisPro convention (1999,Acta A55,543-557)'
_diffrn_orient_matrix_UB_11 -0.0057438000
_diffrn_orient_matrix_UB_12 -0.0830010000
_diffrn_orient_matrix_UB_13 -0.1418217000
_diffrn_orient_matrix_UB_21 -0.1049319000
_diffrn_orient_matrix_UB_22 0.0071924000
_diffrn_orient_matrix_UB_23 0.0050309000
_diffrn_orient_matrix_UB_31 0.0024710000
_diffrn_orient_matrix_UB_32 0.1067490000
_diffrn_orient_matrix_UB_33 -0.1105643000
_diffrn_radiation_monochromator mirror
_diffrn_radiation_probe x-ray
_diffrn_radiation_type 'Cu K\a'
_diffrn_radiation_wavelength 1.54184
_diffrn_reflns_av_R_equivalents 0.0553
_diffrn_reflns_av_unetI/netI 0.0163
_diffrn_reflns_Laue_measured_fraction_full 1.000
_diffrn_reflns_Laue_measured_fraction_max 0.997
_diffrn_reflns_limit_h_max 14
_diffrn_reflns_limit_h_min -13
_diffrn_reflns_limit_k_max 10
_diffrn_reflns_limit_k_min -10
_diffrn_reflns_limit_l_max 18
_diffrn_reflns_limit_l_min -18
_diffrn_reflns_number 43348
_diffrn_reflns_point_group_measured_fraction_full 1.000
_diffrn_reflns_point_group_measured_fraction_max 0.997
_diffrn_reflns_theta_full 67.684
_diffrn_reflns_theta_max 75.239
_diffrn_reflns_theta_min 3.016
_diffrn_source 'micro-focus sealed X-ray tube'
_diffrn_source_type 'PhotonJet (Cu) X-ray Source'
_exptl_absorpt_coefficient_mu 2.724
_exptl_absorpt_correction_T_max 1.00000
_exptl_absorpt_correction_T_min 0.02555
_exptl_absorpt_correction_type multi-scan
_exptl_absorpt_process_details
;
CrysAlisPro 1.171.43.118a (Rigaku Oxford Diffraction, 2024)
Empirical absorption correction using spherical harmonics,
implemented in SCALE3 ABSPACK scaling algorithm.
;
_exptl_crystal_colour 'clear light yellow'
_exptl_crystal_colour_lustre clear
_exptl_crystal_colour_modifier light
_exptl_crystal_colour_primary yellow
_exptl_crystal_density_diffrn 1.696
_exptl_crystal_description block
_exptl_crystal_F_000 742
_exptl_crystal_size_max 0.1
_exptl_crystal_size_mid 0.1
_exptl_crystal_size_min 0.1
_refine_diff_density_max 2.007
_refine_diff_density_min -0.449
_refine_diff_density_rms 0.107
_refine_ls_abs_structure_details
;
 Refined as an inversion twin.
;
_refine_ls_abs_structure_Flack 0.41(13)
_refine_ls_extinction_method none
_refine_ls_goodness_of_fit_ref 1.153
_refine_ls_hydrogen_treatment constr
_refine_ls_matrix_type full
_refine_ls_number_parameters 212
_refine_ls_number_reflns 2946
_refine_ls_number_restraints 9
_refine_ls_restrained_S_all 1.152
_refine_ls_R_factor_all 0.0610
_refine_ls_R_factor_gt 0.0598
_refine_ls_shift/su_max 0.000
_refine_ls_shift/su_mean 0.000
_refine_ls_structure_factor_coef Fsqd
_refine_ls_weighting_details 'w=1/[\s^2^(Fo^2^)+(0.0698P)^2^+3.8179P] where P=(Fo^2^+2Fc^2^)/3'
_refine_ls_weighting_scheme calc
_refine_ls_wR_factor_gt 0.1606
_refine_ls_wR_factor_ref 0.1617
_reflns_Friedel_coverage 0.727
_reflns_Friedel_fraction_full 1.000
_reflns_Friedel_fraction_max 0.998
_reflns_number_gt 2872
_reflns_number_total 2946
_reflns_threshold_expression 'I > 2\s(I)'
_cod_data_source_file d5sc02334c2.cif
_cod_data_source_block l-24-0106-cu_auto
_cod_depositor_comments 'Adding full bibliography for 1574599--1574604.cif.'
_cod_database_code 1574603
_shelx_shelxl_version_number 2018/1
_chemical_oxdiff_formula 'C H N O Zn'
_shelx_space_group_comment
;
The symmetry employed for this shelxl refinement is uniquely defined
by the following loop, which should always be used as a source of
symmetry information in preference to the above space-group names.
They are only intended as comments.
;
_shelx_estimated_absorpt_t_max 0.772
_shelx_estimated_absorpt_t_min 0.772
_olex2_refinement_description
;
1. Twinned data refinement
 Scales: 0.59(13)
 0.41(13)
2. Fixed Uiso
 At 1.2 times of:
  All C(H) groups, All N(H,H) groups
 At 1.5 times of:
  All C(H,H,H) groups
3. Restrained distances
 N2-C00H
 1.47 with sigma of 0.01
 N2-C00E
 2.38 with sigma of 0.01
4. Restrained planarity
 C00E, C00F, C00H, N2
 with sigma of 0.1
5. Uiso/Uaniso restraints and constraints
Uanis(N2) \\sim Ueq: with sigma of 0.001 and sigma for terminal atoms of 0.002
6. Others
 Fixed Sof: N2(0.5) H2A(0.5) H2B(0.5)
7.a Ternary CH refined with riding coordinates:
 C00G(H00G), C00I(H00I)
7.b Aromatic/amide H refined with riding coordinates:
 C008(H008), C00D(H00D), C00J(H00J), C00M(H00M)
7.c X=CH2 refined with riding coordinates:
 N2(H2A,H2B)
7.d Idealised Me refined as rotating group:
 C00K(H00A,H00B,H00C), C00N(H00E,H00F,H00H)
;
_smtbx_masks_void_probe_radius 1.2
_smtbx_masks_void_truncation_radius 1.2
_olex2_submission_special_instructions 'No special instructions were received'
_oxdiff_exptl_absorpt_empirical_details
;
Empirical correction (ABSPACK) includes:
- Absorption correction using spherical harmonics
- Frame scaling
;
_oxdiff_exptl_absorpt_empirical_full_max 7.045
_oxdiff_exptl_absorpt_empirical_full_min 0.707

loop_
_space_group_symop_operation_xyz
'x, y, z'
'-x, -y, z'
'-x+1/2, y+1/2, -z'
'x+1/2, -y+1/2, -z'

loop_
_atom_site_label
_atom_site_type_symbol
_atom_site_fract_x
_atom_site_fract_y
_atom_site_fract_z
_atom_site_U_iso_or_equiv
_atom_site_adp_type
_atom_site_occupancy
_atom_site_site_symmetry_order
_atom_site_calc_flag
_atom_site_refinement_flags_posn
_atom_site_refinement_flags_adp
_atom_site_refinement_flags_occupancy
_atom_site_disorder_assembly
_atom_site_disorder_group
Zn01 Zn 0.38294(6) 0.40193(8) 0.25064(8) 0.0328(3) Uani 1 1 d . . . . .
N002 N 0.4394(6) 0.9038(9) 0.4727(4) 0.0391(17) Uani 1 1 d . . . . .
O003 O 0.5075(8) 0.6992(9) 0.3439(4) 0.0503(17) Uani 1 1 d . . . . .
O004 O 0.3386(5) 0.5721(8) 0.3473(4) 0.0493(16) Uani 1 1 d . . . . .
O005 O 0.2350(4) 0.2879(6) 0.2497(6) 0.0590(14) Uani 1 1 d . . . . .
O006 O 0.3201(5) 0.0567(7) 0.2490(7) 0.0643(15) Uani 1 1 d . . . . .
O007 O 0.5126(8) 0.6903(9) 0.1479(4) 0.0520(18) Uani 1 1 d . . . . .
C008 C 0.500000 1.000000 0.4206(10) 0.055(4) Uani 1 2 d S T P . .
H008 H 0.499998 0.999999 0.357128 0.066 Uiso 1 2 calc R U P . .
O009 O 0.3435(9) 0.5668(9) 0.1558(6) 0.086(3) Uani 1 1 d . . . . .
C00A C 0.4089(10) 0.6681(12) 0.1270(8) 0.051(3) Uani 1 1 d . . . . .
C00B C 0.2319(6) 0.1410(9) 0.2518(8) 0.0494(18) Uani 1 1 d . . . . .
C00C C 0.4066(8) 0.6794(11) 0.3712(5) 0.0367(19) Uani 1 1 d . . . . .
C00D C 0.4591(9) 0.9415(11) 0.5644(5) 0.050(2) Uani 1 1 d . . . . .
H00D H 0.423734 0.896171 0.615140 0.060 Uiso 1 1 calc R U . . .
C00E C 0.1113(6) 0.0679(8) 0.2476(7) 0.0421(15) Uani 1 1 d D . . . .
C00F C 0.1007(6) -0.0963(8) 0.2539(7) 0.0459(16) Uani 1 1 d . . . . .
C00G C 0.3456(10) 0.8046(12) 0.0655(6) 0.053(2) Uani 1 1 d . . . . .
H00G H 0.288648 0.861926 0.102870 0.063 Uiso 1 1 calc R U . . .
C00H C 0.0114(7) 0.1598(8) 0.2461(7) 0.0478(17) Uani 1 1 d D . . . .
C00I C 0.3588(11) 0.7779(16) 0.4410(11) 0.098(6) Uani 1 1 d . . . . .
H00I H 0.389220 0.707520 0.488214 0.118 Uiso 1 1 calc R U . . .
C00J C 0.500000 1.000000 0.0823(8) 0.065(5) Uani 1 2 d S T P . .
H00J H 0.500000 1.000002 0.145724 0.078 Uiso 1 2 calc R U P . .
C00K C 0.2534(16) 0.773(3) 0.4788(19) 0.191(15) Uani 1 1 d . . . . .
H00A H 0.248271 0.684683 0.518711 0.286 Uiso 1 1 calc R U . . .
H00B H 0.194798 0.764661 0.431896 0.286 Uiso 1 1 calc R U . . .
H00C H 0.240474 0.867226 0.513108 0.286 Uiso 1 1 calc R U . . .
N00L N 0.4339(9) 0.9103(10) 0.0317(6) 0.062(2) Uani 1 1 d . . . . .
C00M C 0.4587(19) 0.9423(18) -0.0518(8) 0.119(8) Uani 1 1 d . . . . .
H00M H 0.426079 0.895181 -0.103083 0.143 Uiso 1 1 calc R U . . .
C00N C 0.2838(14) 0.7243(13) -0.0109(10) 0.093(6) Uani 1 1 d . . . . .
H00E H 0.334437 0.646280 -0.036714 0.140 Uiso 1 1 calc R U . . .
H00F H 0.263521 0.799344 -0.057031 0.140 Uiso 1 1 calc R U . . .
H00H H 0.213580 0.675677 0.011667 0.140 Uiso 1 1 calc R U . . .
N2 N 0.032(3) 0.3270(14) 0.244(3) 0.31(3) Uani 0.5 1 d D U P . .
H2A H 0.103005 0.362295 0.243288 0.367 Uiso 0.5 1 calc R U P . .
H2B H -0.026125 0.390726 0.242703 0.367 Uiso 0.5 1 calc R U P . .

loop_
_atom_site_aniso_label
_atom_site_aniso_U_11
_atom_site_aniso_U_22
_atom_site_aniso_U_33
_atom_site_aniso_U_23
_atom_site_aniso_U_13
_atom_site_aniso_U_12
Zn01 0.0263(4) 0.0291(4) 0.0428(5) -0.0016(6) -0.0048(5) -0.0127(3)
N002 0.046(4) 0.035(4) 0.036(3) -0.011(3) 0.024(3) -0.022(4)
O003 0.050(4) 0.043(4) 0.057(3) -0.013(3) 0.022(3) -0.021(4)
O004 0.033(3) 0.049(4) 0.066(4) -0.022(3) -0.010(3) -0.009(3)
O005 0.044(3) 0.053(3) 0.080(4) 0.003(5) 0.001(5) -0.030(2)
O006 0.045(3) 0.060(3) 0.088(4) -0.011(5) -0.003(5) -0.019(3)
O007 0.063(5) 0.041(3) 0.052(3) 0.009(3) -0.011(4) -0.003(4)
C008 0.037(7) 0.056(9) 0.071(9) 0.000 0.000 -0.032(7)
O009 0.101(7) 0.048(4) 0.111(7) 0.046(5) -0.055(6) -0.027(5)
C00A 0.054(6) 0.031(5) 0.067(6) 0.002(4) -0.013(5) -0.013(5)
C00B 0.040(4) 0.052(4) 0.057(4) -0.002(6) -0.027(5) -0.023(3)
C00C 0.043(5) 0.035(4) 0.032(4) -0.006(3) 0.007(3) -0.001(4)
C00D 0.078(6) 0.047(5) 0.026(3) -0.007(3) 0.000(4) -0.014(5)
C00E 0.039(3) 0.047(3) 0.041(3) -0.007(5) 0.000(5) -0.023(3)
C00F 0.043(4) 0.049(4) 0.045(4) 0.002(6) -0.013(4) -0.011(3)
C00G 0.066(6) 0.041(5) 0.051(5) 0.011(4) -0.023(4) 0.000(5)
C00H 0.060(4) 0.038(3) 0.046(4) 0.007(5) -0.002(6) -0.028(3)
C00I 0.066(7) 0.067(7) 0.162(13) -0.076(9) 0.056(8) -0.052(7)
C00J 0.109(14) 0.065(10) 0.021(5) 0.000 0.000 -0.034(11)
C00K 0.077(9) 0.25(3) 0.25(3) -0.19(2) 0.080(14) -0.072(14)
N00L 0.092(7) 0.032(4) 0.062(5) 0.001(4) 0.009(5) 0.006(6)
C00M 0.21(2) 0.087(11) 0.061(7) -0.024(7) -0.004(10) -0.066(13)
C00N 0.135(14) 0.050(6) 0.094(9) 0.016(6) -0.075(10) -0.039(7)
N2 0.31(3) 0.31(3) 0.31(3) 0.000(3) 0.000(3) 0.000(3)

loop_
_atom_type_symbol
_atom_type_description
_atom_type_scat_dispersion_real
_atom_type_scat_dispersion_imag
_atom_type_scat_source
C C 0.0181 0.0091 'International Tables Vol C Tables 4.2.6.8 and 6.1.1.4'
H H 0.0000 0.0000 'International Tables Vol C Tables 4.2.6.8 and 6.1.1.4'
N N 0.0311 0.0180 'International Tables Vol C Tables 4.2.6.8 and 6.1.1.4'
O O 0.0492 0.0322 'International Tables Vol C Tables 4.2.6.8 and 6.1.1.4'
Zn Zn -1.5491 0.6778 'International Tables Vol C Tables 4.2.6.8 and 6.1.1.4'

loop_
_geom_angle_atom_site_label_1
_geom_angle_atom_site_label_2
_geom_angle_atom_site_label_3
_geom_angle
_geom_angle_site_symmetry_1
_geom_angle_site_symmetry_3
_geom_angle_publ_flag
O003 Zn01 Zn01 73.1(2) 2_665 2_665 ?
O003 Zn01 O004 89.4(3) 2_665 . ?
O003 Zn01 O007 88.5(2) 2_665 2_665 ?
O004 Zn01 Zn01 80.38(17) . 2_665 ?
O005 Zn01 Zn01 177.85(19) . 2_665 ?
O005 Zn01 O003 108.6(3) . 2_665 ?
O005 Zn01 O004 98.3(3) . . ?
O005 Zn01 O007 107.5(3) . 2_665 ?
O005 Zn01 O009 98.8(3) . . ?
O007 Zn01 Zn01 73.6(2) 2_665 2_665 ?
O007 Zn01 O004 153.4(3) 2_665 . ?
O009 Zn01 Zn01 79.4(3) . 2_665 ?
O009 Zn01 O003 152.5(3) . 2_665 ?
O009 Zn01 O004 85.8(3) . . ?
O009 Zn01 O007 84.0(4) . 2_665 ?
C008 N002 C00D 109.1(8) . . ?
C008 N002 C00I 126.5(10) . . ?
C00D N002 C00I 124.4(9) . . ?
C00C O003 Zn01 136.9(7) . 2_665 ?
C00C O004 Zn01 123.4(6) . . ?
C00B O005 Zn01 121.7(5) . . ?
C00A O007 Zn01 132.1(7) . 2_665 ?
N002 C008 N002 109.2(12) . 2_675 ?
N002 C008 H008 125.4 . . ?
N002 C008 H008 125.4 2_675 . ?
C00A O009 Zn01 126.7(8) . . ?
O007 C00A C00G 116.5(9) . . ?
O009 C00A O007 127.4(11) . . ?
O009 C00A C00G 115.4(9) . . ?
O005 C00B C00E 116.0(7) . . ?
O006 C00B O005 124.0(7) . . ?
O006 C00B C00E 119.6(6) . . ?
O003 C00C O004 126.1(9) . . ?
O003 C00C C00I 120.4(9) . . ?
O004 C00C C00I 113.3(8) . . ?
N002 C00D H00D 126.9 . . ?
C00D C00D N002 106.2(5) 2_675 . ?
C00D C00D H00D 126.9 2_675 . ?
C00F C00E C00B 119.1(7) . . ?
C00H C00E C00B 120.8(6) . . ?
C00H C00E C00F 119.8(6) . . ?
C00H C00F C00E 117.5(7) 2 . ?
C00A C00G H00G 109.8 . . ?
N00L C00G C00A 109.2(8) . . ?
N00L C00G H00G 109.8 . . ?
N00L C00G C00N 111.1(10) . . ?
C00N C00G C00A 106.9(8) . . ?
C00N C00G H00G 109.8 . . ?
C00E C00H C00F 122.0(6) . 2 ?
C00E C00H N2 115.3(14) . . ?
C00F C00H N2 122.5(16) 2 . ?
N002 C00I H00I 90.4 . . ?
C00C C00I N002 114.5(8) . . ?
C00C C00I H00I 90.4 . . ?
C00K C00I N002 116.8(12) . . ?
C00K C00I C00C 128.8(12) . . ?
C00K C00I H00I 90.4 . . ?
N00L C00J H00J 124.6 2_675 . ?
N00L C00J H00J 124.6 . . ?
N00L C00J N00L 110.8(12) . 2_675 ?
C00I C00K H00A 109.5 . . ?
C00I C00K H00B 109.5 . . ?
C00I C00K H00C 109.5 . . ?
H00A C00K H00B 109.5 . . ?
H00A C00K H00C 109.5 . . ?
H00B C00K H00C 109.5 . . ?
C00J N00L C00G 125.2(8) . . ?
C00M N00L C00G 127.9(11) . . ?
C00M N00L C00J 106.8(11) . . ?
N00L C00M C00M 107.8(8) . 2_675 ?
N00L C00M H00M 126.1 . . ?
C00M C00M H00M 126.1 2_675 . ?
C00G C00N H00E 109.5 . . ?
C00G C00N H00F 109.5 . . ?
C00G C00N H00H 109.5 . . ?
H00E C00N H00F 109.5 . . ?
H00E C00N H00H 109.5 . . ?
H00F C00N H00H 109.5 . . ?
C00H N2 H2A 120.0 . . ?
C00H N2 H2B 120.0 . . ?
H2A N2 H2B 120.0 . . ?

loop_
_geom_bond_atom_site_label_1
_geom_bond_atom_site_label_2
_geom_bond_distance
_geom_bond_site_symmetry_2
_geom_bond_publ_flag
Zn01 Zn01 3.1495(13) 2_665 ?
Zn01 O003 2.043(7) 2_665 ?
Zn01 O004 2.094(6) . ?
Zn01 O005 1.946(4) . ?
Zn01 O007 2.074(7) 2_665 ?
Zn01 O009 2.031(7) . ?
N002 C008 1.318(11) . ?
N002 C00D 1.401(9) . ?
N002 C00I 1.490(11) . ?
O003 C00C 1.227(12) . ?
O004 C00C 1.251(11) . ?
O005 C00B 1.259(9) . ?
O006 C00B 1.237(10) . ?
O007 C00A 1.234(13) . ?
C008 H008 0.9300 . ?
O009 C00A 1.218(13) . ?
C00A C00G 1.643(14) . ?
C00B C00E 1.510(8) . ?
C00C C00I 1.434(13) . ?
C00D C00D 1.367(19) 2_675 ?
C00D H00D 0.9300 . ?
C00E C00F 1.414(10) . ?
C00E C00H 1.382(11) . ?
C00F C00H 1.391(9) 2 ?
C00G H00G 0.9800 . ?
C00G N00L 1.440(14) . ?
C00G C00N 1.490(14) . ?
C00H N2 1.452(13) . ?
C00I H00I 0.9800 . ?
C00I C00K 1.321(18) . ?
C00J H00J 0.9300 . ?
C00J N00L 1.306(11) 2_675 ?
C00J N00L 1.306(11) . ?
C00K H00A 0.9600 . ?
C00K H00B 0.9600 . ?
C00K H00C 0.9600 . ?
N00L C00M 1.285(15) . ?
C00M C00M 1.36(3) 2_675 ?
C00M H00M 0.9300 . ?
C00N H00E 0.9600 . ?
C00N H00F 0.9600 . ?
C00N H00H 0.9600 . ?
N2 H2A 0.8600 . ?
N2 H2B 0.8600 . ?

loop_
_geom_torsion_atom_site_label_1
_geom_torsion_atom_site_label_2
_geom_torsion_atom_site_label_3
_geom_torsion_atom_site_label_4
_geom_torsion
_geom_torsion_site_symmetry_1
_geom_torsion_site_symmetry_2
_geom_torsion_site_symmetry_3
_geom_torsion_site_symmetry_4
_geom_torsion_publ_flag
Zn01 O003 C00C O004 3.7(17) 2_665 . . . ?
Zn01 O003 C00C C00I 179.5(10) 2_665 . . . ?
Zn01 O004 C00C O003 -1.5(14) . . . . ?
Zn01 O004 C00C C00I -177.5(10) . . . . ?
Zn01 O005 C00B O006 -4.6(19) . . . . ?
Zn01 O005 C00B C00E -178.0(6) . . . . ?
Zn01 O007 C00A O009 -11(2) 2_665 . . . ?
Zn01 O007 C00A C00G 159.3(7) 2_665 . . . ?
Zn01 O009 C00A O007 1.4(19) . . . . ?
Zn01 O009 C00A C00G -168.8(7) . . . . ?
O003 C00C C00I N002 2(2) . . . . ?
O003 C00C C00I C00K -180(3) . . . . ?
O004 C00C C00I N002 178.3(11) . . . . ?
O004 C00C C00I C00K -3(3) . . . . ?
O005 C00B C00E C00F -177.1(12) . . . . ?
O005 C00B C00E C00H -3.0(16) . . . . ?
O006 C00B C00E C00F 9.1(17) . . . . ?
O006 C00B C00E C00H -176.8(12) . . . . ?
O007 C00A C00G N00L 12.2(14) . . . . ?
O007 C00A C00G C00N 132.5(12) . . . . ?
C008 N002 C00D C00D -4.0(13) . . . 2_675 ?
C008 N002 C00I C00C 47.9(18) . . . . ?
C008 N002 C00I C00K -131(2) . . . . ?
O009 C00A C00G N00L -176.5(10) . . . . ?
O009 C00A C00G C00N -56.1(15) . . . . ?
C00A C00G N00L C00J -64.2(12) . . . . ?
C00A C00G N00L C00M 120.3(15) . . . . ?
C00B C00E C00F C00H -177.5(8) . . . 2 ?
C00B C00E C00H C00F -171.7(11) . . . 2 ?
C00B C00E C00H N2 3(3) . . . . ?
C00D N002 C008 N002 1.5(5) . . . 2_675 ?
C00D N002 C00I C00C -134.4(12) . . . . ?
C00D N002 C00I C00K 47(3) . . . . ?
C00F C00E C00H C00F 2.3(14) . . . 2 ?
C00F C00E C00H N2 177(2) . . . . ?
C00G N00L C00M C00M 175.0(16) . . . 2_675 ?
C00H C00E C00F C00H 8.4(15) . . . 2 ?
C00I N002 C008 N002 179.5(11) . . . 2_675 ?
C00I N002 C00D C00D 178.0(11) . . . 2_675 ?
C00J N00L C00M C00M -1(3) . . . 2_675 ?
N00L C00J N00L C00G -175.8(11) 2_675 . . . ?
N00L C00J N00L C00M 0.4(10) 2_675 . . . ?
C00N C00G N00L C00J 178.0(9) . . . . ?
C00N C00G N00L C00M 2.6(19) . . . . ?

loop_
_twin_individual_id
_twin_individual_mass_fraction_refined
1 0.59(13)
2 0.41(13)

loop_
_smtbx_masks_void_nr
_smtbx_masks_void_average_x
_smtbx_masks_void_average_y
_smtbx_masks_void_average_z
_smtbx_masks_void_volume
_smtbx_masks_void_count_electrons
_smtbx_masks_void_content
1 0.000 0.000 0.048 25.9 0.0 ?
2 0.000 0.000 0.449 20.2 1.5 ?
3 0.500 0.500 0.952 25.9 0.0 ?
4 0.500 0.500 0.551 20.2 1.6 ?
